data_4121917
loop_
_publ_author_name
'Zuzek, Ashley A.'
'Parkin, Gerard'

_publ_section_title
;
 Si-H and Si-C Bond Cleavage Reactions of Silane and Phenylsilanes with
 Mo(PMe3)6: Silyl, Hypervalent Silyl, Silane, and Disilane Complexes.
;
_journal_issue 23
_journal_name_full 'Journal of the American Chemical Society'
_journal_page_first 8177
_journal_page_last 8180
_journal_paper_doi 10.1021/ja503368j
_journal_volume 136
_journal_year 2014
_chemical_formula_sum 'C24 H52 Mo P4 Si2'
_chemical_formula_weight 616.65
_chemical_name_systematic
; 
 ? 
;
_space_group_crystal_system monoclinic
_space_group_IT_number 14
_space_group_name_Hall '-P 2yn'
_space_group_name_H-M_alt 'P 1 21/n 1'
_symmetry_space_group_name_Hall '-P 2yn'
_symmetry_space_group_name_H-M 'P 1 21/n 1'
_atom_sites_solution_hydrogens mixed
_audit_creation_method SHELXL-2013
_cell_angle_alpha 90
_cell_angle_beta 114.633(2)
_cell_angle_gamma 90
_cell_formula_units_Z 4
_cell_length_a 16.2394(18)
_cell_length_b 11.0517(12)
_cell_length_c 19.390(3)
_cell_measurement_reflns_used 8998
_cell_measurement_temperature 150(2)
_cell_measurement_theta_max 30.13
_cell_measurement_theta_min 2.18
_cell_volume 3163.3(7)
_computing_cell_refinement 'Bruker SAINT'
_computing_data_collection 'Bruker APEX2'
_computing_data_reduction 'Bruker SAINT'
_computing_molecular_graphics 'Bruker SHELXTL'
_computing_publication_material 'Bruker SHELXTL'
_computing_structure_refinement 'SHELXL-2013 (Sheldrick, 2013)'
_computing_structure_solution 'SHELXS-97 (Sheldrick, 2008)'
_diffrn_ambient_temperature 150(2)
_diffrn_measured_fraction_theta_full 1.000
_diffrn_measured_fraction_theta_max 0.996
_diffrn_measurement_device_type 'Bruker APEX-II CCD'
_diffrn_measurement_method '\f and \w scans'
_diffrn_radiation_type MoK\a
_diffrn_radiation_wavelength 0.71073
_diffrn_reflns_av_R_equivalents 0.1191
_diffrn_reflns_av_unetI/netI 0.0968
_diffrn_reflns_Laue_measured_fraction_full 1.000
_diffrn_reflns_Laue_measured_fraction_max 0.996
_diffrn_reflns_limit_h_max 23
_diffrn_reflns_limit_h_min -23
_diffrn_reflns_limit_k_max 15
_diffrn_reflns_limit_k_min -15
_diffrn_reflns_limit_l_max 27
_diffrn_reflns_limit_l_min -27
_diffrn_reflns_number 50335
_diffrn_reflns_point_group_measured_fraction_full 1.000
_diffrn_reflns_point_group_measured_fraction_max 0.996
_diffrn_reflns_theta_full 25.242
_diffrn_reflns_theta_max 30.749
_diffrn_reflns_theta_min 1.382
_exptl_absorpt_coefficient_mu 0.704
_exptl_absorpt_correction_T_max 0.9861
_exptl_absorpt_correction_T_min 0.8720
_exptl_absorpt_correction_type empirical
_exptl_absorpt_process_details sadabs
_exptl_crystal_colour yellow
_exptl_crystal_density_diffrn 1.295
_exptl_crystal_description plate
_exptl_crystal_F_000 1304
_exptl_crystal_size_max 0.200
_exptl_crystal_size_mid 0.120
_exptl_crystal_size_min 0.020
_refine_diff_density_max 0.629
_refine_diff_density_min -0.537
_refine_diff_density_rms 0.121
_refine_ls_extinction_method none
_refine_ls_goodness_of_fit_ref 1.007
_refine_ls_hydrogen_treatment mixed
_refine_ls_matrix_type full
_refine_ls_number_parameters 316
_refine_ls_number_reflns 9812
_refine_ls_number_restraints 0
_refine_ls_restrained_S_all 1.007
_refine_ls_R_factor_all 0.1079
_refine_ls_R_factor_gt 0.0496
_refine_ls_shift/su_max 0.000
_refine_ls_shift/su_mean 0.000
_refine_ls_structure_factor_coef Fsqd
_refine_ls_weighting_details 'w=1/[\s^2^(Fo^2^)+(0.0355P)^2^+0.3388P] where P=(Fo^2^+2Fc^2^)/3'
_refine_ls_weighting_scheme calc
_refine_ls_wR_factor_gt 0.0881
_refine_ls_wR_factor_ref 0.1071
_reflns_Friedel_coverage 0.000
_reflns_number_gt 5831
_reflns_number_total 9812
_reflns_threshold_expression 'I > 2\s(I)'
_cod_data_source_file ja503368j_si_006.cif
_cod_data_source_block mosis10
_cod_depositor_comments 'Adding full bibliography for 4121917--4121924.cif.'
_cod_database_code 4121917
_shelx_space_group_comment
; 
The symmetry employed for this shelxl refinement is uniquely defined 
by the following loop, which should always be used as a source of 
symmetry information in preference to the above space-group names. 
They are only intended as comments. 
;
_shelx_estimated_absorpt_t_min 0.872
_shelx_estimated_absorpt_t_max 0.986
_shelxl_version_number 2013-4

loop_
_space_group_symop_operation_xyz
'x, y, z'
'-x+1/2, y+1/2, -z+1/2'
'-x, -y, -z'
'x-1/2, -y-1/2, z-1/2'

loop_
_atom_site_label
_atom_site_type_symbol
_atom_site_fract_x
_atom_site_fract_y
_atom_site_fract_z
_atom_site_U_iso_or_equiv
_atom_site_adp_type
_atom_site_occupancy
_atom_site_site_symmetry_order
_atom_site_calc_flag
_atom_site_refinement_flags_posn
_atom_site_refinement_flags_adp
Mo Mo 0.37440(2) 0.29013(2) 0.12545(2) 0.01860(7) Uani 1 1 d . .
P1 P 0.29226(6) 0.26667(9) -0.01543(5) 0.0325(2) Uani 1 1 d . .
P2 P 0.44381(6) 0.08141(8) 0.15505(5) 0.02475(19) Uani 1 1 d . .
P3 P 0.37511(6) 0.51181(8) 0.11825(5) 0.0273(2) Uani 1 1 d . .
P4 P 0.39362(6) 0.30867(8) 0.25843(5) 0.0257(2) Uani 1 1 d . .
Si1 Si 0.23524(6) 0.16933(8) 0.11688(6) 0.0257(2) Uani 1 1 d . .
H11 H 0.2487(19) 0.120(3) 0.1875(16) 0.015(8) Uiso 1 1 d . .
H12 H 0.215(3) 0.070(4) 0.068(2) 0.066(13) Uiso 1 1 d . .
Si2 Si 0.49945(6) 0.30892(9) 0.07800(5) 0.0257(2) Uani 1 1 d . .
H21 H 0.499(2) 0.426(3) 0.0460(18) 0.034(10) Uiso 1 1 d . .
H22 H 0.491(2) 0.229(3) 0.0179(19) 0.034(10) Uiso 1 1 d . .
C11 C 0.1730(3) 0.3076(5) -0.0544(2) 0.0561(13) Uani 1 1 d . .
H11A H 0.1474 0.3027 -0.1099 0.084 Uiso 1 1 calc R U
H11B H 0.1667 0.3904 -0.0391 0.084 Uiso 1 1 calc R U
H11C H 0.1405 0.2517 -0.0353 0.084 Uiso 1 1 calc R U
C12 C 0.2821(3) 0.1139(4) -0.0564(2) 0.0535(12) Uani 1 1 d . .
H12A H 0.2356 0.1143 -0.1087 0.080 Uiso 1 1 calc R U
H12B H 0.2650 0.0563 -0.0262 0.080 Uiso 1 1 calc R U
H12C H 0.3403 0.0898 -0.0561 0.080 Uiso 1 1 calc R U
C13 C 0.3207(3) 0.3463(4) -0.0857(2) 0.0436(10) Uani 1 1 d . .
H13A H 0.2809 0.3181 -0.1367 0.065 Uiso 1 1 calc R U
H13B H 0.3839 0.3297 -0.0759 0.065 Uiso 1 1 calc R U
H13C H 0.3125 0.4335 -0.0820 0.065 Uiso 1 1 calc R U
C21 C 0.4681(3) -0.0090(4) 0.0872(2) 0.0486(11) Uani 1 1 d . .
H21A H 0.5070 -0.0772 0.1135 0.073 Uiso 1 1 calc R U
H21B H 0.4990 0.0413 0.0636 0.073 Uiso 1 1 calc R U
H21C H 0.4112 -0.0396 0.0479 0.073 Uiso 1 1 calc R U
C22 C 0.5585(2) 0.0817(3) 0.2314(2) 0.0355(9) Uani 1 1 d . .
H22A H 0.5731 0.0007 0.2539 0.053 Uiso 1 1 calc R U
H22B H 0.5616 0.1401 0.2705 0.053 Uiso 1 1 calc R U
H22C H 0.6021 0.1044 0.2108 0.053 Uiso 1 1 calc R U
C23 C 0.3939(2) -0.0425(3) 0.1875(2) 0.0345(9) Uani 1 1 d . .
H23A H 0.4335 -0.1135 0.1989 0.052 Uiso 1 1 calc R U
H23B H 0.3343 -0.0629 0.1476 0.052 Uiso 1 1 calc R U
H23C H 0.3871 -0.0174 0.2333 0.052 Uiso 1 1 calc R U
C31 C 0.3341(3) 0.5887(3) 0.0265(2) 0.0422(10) Uani 1 1 d . .
H31A H 0.3359 0.6764 0.0344 0.063 Uiso 1 1 calc R U
H31B H 0.2716 0.5635 -0.0047 0.063 Uiso 1 1 calc R U
H31C H 0.3727 0.5673 0.0007 0.063 Uiso 1 1 calc R U
C32 C 0.4832(2) 0.5910(3) 0.1631(2) 0.0426(10) Uani 1 1 d . .
H32A H 0.4728 0.6785 0.1572 0.064 Uiso 1 1 calc R U
H32B H 0.5229 0.5664 0.1391 0.064 Uiso 1 1 calc R U
H32C H 0.5118 0.5707 0.2172 0.064 Uiso 1 1 calc R U
C33 C 0.3100(3) 0.5996(3) 0.1580(2) 0.0426(10) Uani 1 1 d . .
H33A H 0.3146 0.6859 0.1485 0.064 Uiso 1 1 calc R U
H33B H 0.3341 0.5854 0.2129 0.064 Uiso 1 1 calc R U
H33C H 0.2463 0.5746 0.1342 0.064 Uiso 1 1 calc R U
C41 C 0.2963(3) 0.3608(3) 0.2748(2) 0.0389(9) Uani 1 1 d . .
H41A H 0.3145 0.3722 0.3293 0.058 Uiso 1 1 calc R U
H41B H 0.2478 0.3003 0.2554 0.058 Uiso 1 1 calc R U
H41C H 0.2744 0.4377 0.2483 0.058 Uiso 1 1 calc R U
C42 C 0.4214(2) 0.1797(3) 0.32377(19) 0.0337(9) Uani 1 1 d . .
H42A H 0.4267 0.2072 0.3735 0.051 Uiso 1 1 calc R U
H42B H 0.4791 0.1442 0.3291 0.051 Uiso 1 1 calc R U
H42C H 0.3734 0.1187 0.3036 0.051 Uiso 1 1 calc R U
C43 C 0.4811(3) 0.4128(4) 0.3197(2) 0.0416(10) Uani 1 1 d . .
H43A H 0.4871 0.4052 0.3720 0.062 Uiso 1 1 calc R U
H43B H 0.4641 0.4960 0.3021 0.062 Uiso 1 1 calc R U
H43C H 0.5390 0.3929 0.3180 0.062 Uiso 1 1 calc R U
C101 C 0.1143(2) 0.2291(3) 0.0863(2) 0.0294(8) Uani 1 1 d . .
C102 C 0.0908(3) 0.3472(4) 0.0913(3) 0.0479(11) Uani 1 1 d . .
H10C H 0.1370 0.4069 0.1087 0.057 Uiso 1 1 calc R U
C103 C 0.0017(3) 0.3820(4) 0.0716(3) 0.0562(13) Uani 1 1 d . .
H10E H -0.0119 0.4644 0.0761 0.067 Uiso 1 1 calc R U
C104 C -0.0666(3) 0.2986(4) 0.0458(3) 0.0527(12) Uani 1 1 d . .
H10B H -0.1275 0.3220 0.0331 0.063 Uiso 1 1 calc R U
C105 C -0.0454(3) 0.1803(4) 0.0386(3) 0.0530(12) Uani 1 1 d . .
H10D H -0.0921 0.1214 0.0196 0.064 Uiso 1 1 calc R U
C106 C 0.0436(3) 0.1469(4) 0.0587(2) 0.0431(10) Uani 1 1 d . .
H10A H 0.0567 0.0646 0.0534 0.052 Uiso 1 1 calc R U
C201 C 0.6255(2) 0.2905(3) 0.13815(19) 0.0287(7) Uani 1 1 d . .
C202 C 0.6724(2) 0.3608(3) 0.2024(2) 0.0352(9) Uani 1 1 d . .
H20E H 0.6395 0.4146 0.2198 0.042 Uiso 1 1 calc R U
C203 C 0.7653(3) 0.3543(4) 0.2415(2) 0.0445(10) Uani 1 1 d . .
H20D H 0.7955 0.4052 0.2841 0.053 Uiso 1 1 calc R U
C204 C 0.8141(3) 0.2752(4) 0.2194(2) 0.0460(10) Uani 1 1 d . .
H20B H 0.8779 0.2704 0.2469 0.055 Uiso 1 1 calc R U
C205 C 0.7709(3) 0.2028(4) 0.1577(3) 0.0474(11) Uani 1 1 d . .
H20C H 0.8047 0.1469 0.1427 0.057 Uiso 1 1 calc R U
C206 C 0.6776(2) 0.2107(3) 0.1169(2) 0.0367(8) Uani 1 1 d . .
H20A H 0.6485 0.1608 0.0736 0.044 Uiso 1 1 calc R U
H2 H 0.486(2) 0.316(3) 0.182(2) 0.048(11) Uiso 1 1 d . .
H1 H 0.279(3) 0.348(3) 0.108(2) 0.055(12) Uiso 1 1 d . .

loop_
_atom_site_aniso_label
_atom_site_aniso_U_11
_atom_site_aniso_U_22
_atom_site_aniso_U_33
_atom_site_aniso_U_23
_atom_site_aniso_U_13
_atom_site_aniso_U_12
Mo 0.01647(13) 0.01774(12) 0.02233(14) 0.00044(12) 0.00884(10) -0.00065(12)
P1 0.0261(5) 0.0439(6) 0.0233(5) 0.0034(4) 0.0061(4) -0.0034(4)
P2 0.0283(5) 0.0197(4) 0.0297(5) -0.0001(4) 0.0155(4) 0.0030(3)
P3 0.0258(5) 0.0186(4) 0.0425(5) 0.0042(4) 0.0193(4) 0.0006(4)
P4 0.0299(5) 0.0252(5) 0.0265(5) -0.0029(4) 0.0162(4) -0.0006(4)
Si1 0.0210(5) 0.0217(5) 0.0357(6) -0.0005(4) 0.0129(4) -0.0033(4)
Si2 0.0227(5) 0.0298(5) 0.0280(5) 0.0019(4) 0.0139(4) 0.0006(4)
C11 0.030(2) 0.096(4) 0.034(2) 0.017(2) 0.0045(18) 0.002(2)
C12 0.069(3) 0.055(3) 0.032(2) -0.012(2) 0.017(2) -0.016(2)
C13 0.041(2) 0.060(3) 0.027(2) 0.0081(19) 0.0123(18) -0.002(2)
C21 0.070(3) 0.036(2) 0.049(3) -0.0033(19) 0.033(2) 0.014(2)
C22 0.029(2) 0.035(2) 0.040(2) 0.0122(17) 0.0125(17) 0.0076(16)
C23 0.036(2) 0.0180(17) 0.053(2) 0.0011(16) 0.0226(19) 0.0001(15)
C31 0.044(2) 0.030(2) 0.058(3) 0.0158(19) 0.027(2) 0.0117(18)
C32 0.033(2) 0.025(2) 0.074(3) -0.0051(19) 0.027(2) -0.0088(16)
C33 0.047(2) 0.0239(19) 0.068(3) 0.0025(19) 0.036(2) 0.0047(18)
C41 0.050(3) 0.033(2) 0.048(2) -0.0010(18) 0.034(2) 0.0053(18)
C42 0.041(2) 0.039(2) 0.0267(19) 0.0025(15) 0.0196(17) 0.0036(16)
C43 0.049(2) 0.043(2) 0.033(2) -0.0099(18) 0.0178(19) -0.0069(19)
C101 0.0215(17) 0.033(2) 0.036(2) 0.0030(16) 0.0142(15) -0.0015(15)
C102 0.029(2) 0.037(2) 0.073(3) -0.011(2) 0.016(2) 0.0002(18)
C103 0.035(2) 0.047(3) 0.084(4) -0.014(2) 0.021(2) 0.008(2)
C104 0.025(2) 0.064(3) 0.067(3) 0.003(3) 0.018(2) 0.008(2)
C105 0.025(2) 0.048(3) 0.080(3) 0.002(2) 0.015(2) -0.0077(18)
C106 0.030(2) 0.033(2) 0.065(3) 0.007(2) 0.018(2) -0.0024(17)
C201 0.0285(18) 0.0294(18) 0.0332(19) 0.0077(16) 0.0177(15) 0.0011(16)
C202 0.032(2) 0.038(2) 0.036(2) -0.0002(17) 0.0151(17) -0.0010(16)
C203 0.032(2) 0.053(3) 0.042(2) 0.001(2) 0.0094(19) -0.0058(19)
C204 0.026(2) 0.053(3) 0.054(3) 0.011(2) 0.0115(19) 0.0055(19)
C205 0.032(2) 0.047(3) 0.068(3) 0.004(2) 0.026(2) 0.014(2)
C206 0.034(2) 0.037(2) 0.043(2) -0.0015(19) 0.0205(17) -0.0007(18)

loop_
_atom_type_symbol
_atom_type_description
_atom_type_scat_dispersion_real
_atom_type_scat_dispersion_imag
_atom_type_scat_source
C C 0.0033 0.0016 'International Tables Vol C Tables 4.2.6.8 and 6.1.1.4'
H H 0.0000 0.0000 'International Tables Vol C Tables 4.2.6.8 and 6.1.1.4'
Si Si 0.0817 0.0704 'International Tables Vol C Tables 4.2.6.8 and 6.1.1.4'
P P 0.1023 0.0942 'International Tables Vol C Tables 4.2.6.8 and 6.1.1.4'
Mo Mo -1.6832 0.6857 'International Tables Vol C Tables 4.2.6.8 and 6.1.1.4'

loop_
_geom_angle_atom_site_label_1
_geom_angle_atom_site_label_2
_geom_angle_atom_site_label_3
_geom_angle
P3 Mo P4 88.57(3)
P3 Mo P1 93.11(3)
P4 Mo P1 157.55(3)
P3 Mo P2 155.81(3)
P4 Mo P2 89.33(3)
P1 Mo P2 97.91(3)
P3 Mo Si2 82.85(3)
P4 Mo Si2 126.36(3)
P1 Mo Si2 76.02(3)
P2 Mo Si2 79.07(3)
P3 Mo Si1 122.67(3)
P4 Mo Si1 80.55(3)
P1 Mo Si1 79.71(3)
P2 Mo Si1 80.64(3)
Si2 Mo Si1 145.66(3)
P3 Mo H2 80.8(12)
P4 Mo H2 71.3(12)
P1 Mo H2 131.1(12)
P2 Mo H2 75.7(12)
Si2 Mo H2 55.1(12)
Si1 Mo H2 143.0(12)
P3 Mo H1 67.1(14)
P4 Mo H1 83.1(14)
P1 Mo H1 77.0(14)
P2 Mo H1 136.4(14)
Si2 Mo H1 138.0(14)
Si1 Mo H1 55.8(14)
H2 Mo H1 139.3(19)
C11 P1 C13 97.24(19)
C11 P1 C12 99.2(2)
C13 P1 C12 97.1(2)
C11 P1 Mo 114.75(15)
C13 P1 Mo 125.16(13)
C12 P1 Mo 118.44(14)
C21 P2 C23 95.64(19)
C21 P2 C22 97.57(19)
C23 P2 C22 99.77(17)
C21 P2 Mo 123.16(14)
C23 P2 Mo 122.78(12)
C22 P2 Mo 112.88(12)
C32 P3 C33 98.92(19)
C32 P3 C31 97.43(19)
C33 P3 C31 97.12(18)
C32 P3 Mo 118.56(13)
C33 P3 Mo 119.27(12)
C31 P3 Mo 120.71(13)
C41 P4 C43 100.51(18)
C41 P4 C42 96.14(17)
C43 P4 C42 97.99(18)
C41 P4 Mo 117.63(13)
C43 P4 Mo 117.12(13)
C42 P4 Mo 122.92(12)
C101 Si1 Mo 126.95(11)
C101 Si1 H11 99.1(11)
Mo Si1 H11 111.3(11)
C101 Si1 H12 97.9(16)
Mo Si1 H12 114.1(16)
H11 Si1 H12 105(2)
C201 Si2 Mo 125.72(11)
C201 Si2 H21 99.7(13)
Mo Si2 H21 111.7(13)
C201 Si2 H22 98.3(13)
Mo Si2 H22 115.3(13)
H21 Si2 H22 102.8(18)
P1 C11 H11A 109.5
P1 C11 H11B 109.5
H11A C11 H11B 109.5
P1 C11 H11C 109.5
H11A C11 H11C 109.5
H11B C11 H11C 109.5
P1 C12 H12A 109.5
P1 C12 H12B 109.5
H12A C12 H12B 109.5
P1 C12 H12C 109.5
H12A C12 H12C 109.5
H12B C12 H12C 109.5
P1 C13 H13A 109.5
P1 C13 H13B 109.5
H13A C13 H13B 109.5
P1 C13 H13C 109.5
H13A C13 H13C 109.5
H13B C13 H13C 109.5
P2 C21 H21A 109.5
P2 C21 H21B 109.5
H21A C21 H21B 109.5
P2 C21 H21C 109.5
H21A C21 H21C 109.5
H21B C21 H21C 109.5
P2 C22 H22A 109.5
P2 C22 H22B 109.5
H22A C22 H22B 109.5
P2 C22 H22C 109.5
H22A C22 H22C 109.5
H22B C22 H22C 109.5
P2 C23 H23A 109.5
P2 C23 H23B 109.5
H23A C23 H23B 109.5
P2 C23 H23C 109.5
H23A C23 H23C 109.5
H23B C23 H23C 109.5
P3 C31 H31A 109.5
P3 C31 H31B 109.5
H31A C31 H31B 109.5
P3 C31 H31C 109.5
H31A C31 H31C 109.5
H31B C31 H31C 109.5
P3 C32 H32A 109.5
P3 C32 H32B 109.5
H32A C32 H32B 109.5
P3 C32 H32C 109.5
H32A C32 H32C 109.5
H32B C32 H32C 109.5
P3 C33 H33A 109.5
P3 C33 H33B 109.5
H33A C33 H33B 109.5
P3 C33 H33C 109.5
H33A C33 H33C 109.5
H33B C33 H33C 109.5
P4 C41 H41A 109.5
P4 C41 H41B 109.5
H41A C41 H41B 109.5
P4 C41 H41C 109.5
H41A C41 H41C 109.5
H41B C41 H41C 109.5
P4 C42 H42A 109.5
P4 C42 H42B 109.5
H42A C42 H42B 109.5
P4 C42 H42C 109.5
H42A C42 H42C 109.5
H42B C42 H42C 109.5
P4 C43 H43A 109.5
P4 C43 H43B 109.5
H43A C43 H43B 109.5
P4 C43 H43C 109.5
H43A C43 H43C 109.5
H43B C43 H43C 109.5
C102 C101 C106 116.1(3)
C102 C101 Si1 125.8(3)
C106 C101 Si1 118.1(3)
C101 C102 C103 122.2(4)
C101 C102 H10C 118.9
C103 C102 H10C 118.9
C104 C103 C102 120.5(4)
C104 C103 H10E 119.7
C102 C103 H10E 119.7
C103 C104 C105 118.7(4)
C103 C104 H10B 120.7
C105 C104 H10B 120.7
C104 C105 C106 120.2(4)
C104 C105 H10D 119.9
C106 C105 H10D 119.9
C105 C106 C101 122.4(4)
C105 C106 H10A 118.8
C101 C106 H10A 118.8
C202 C201 C206 116.3(3)
C202 C201 Si2 122.5(3)
C206 C201 Si2 121.1(3)
C203 C202 C201 121.8(4)
C203 C202 H20E 119.1
C201 C202 H20E 119.1
C204 C203 C202 120.4(4)
C204 C203 H20D 119.8
C202 C203 H20D 119.8
C203 C204 C205 119.9(4)
C203 C204 H20B 120.1
C205 C204 H20B 120.1
C204 C205 C206 120.1(4)
C204 C205 H20C 119.9
C206 C205 H20C 119.9
C205 C206 C201 121.5(4)
C205 C206 H20A 119.3
C201 C206 H20A 119.3

loop_
_geom_bond_atom_site_label_1
_geom_bond_atom_site_label_2
_geom_bond_distance
Mo P3 2.4542(9)
Mo P4 2.4734(10)
Mo P1 2.5042(10)
Mo P2 2.5262(9)
Mo Si2 2.5634(10)
Mo Si1 2.5699(10)
Mo H2 1.71(3)
Mo H1 1.57(4)
P1 C11 1.819(4)
P1 C13 1.835(4)
P1 C12 1.844(4)
P2 C21 1.822(4)
P2 C23 1.831(3)
P2 C22 1.834(3)
P3 C32 1.825(4)
P3 C33 1.827(4)
P3 C31 1.828(4)
P4 C41 1.830(4)
P4 C43 1.830(4)
P4 C42 1.834(3)
Si1 C101 1.917(4)
Si1 H11 1.40(3)
Si1 H12 1.40(4)
Si2 C201 1.898(4)
Si2 H21 1.43(3)
Si2 H22 1.43(3)
C11 H11A 0.9800
C11 H11B 0.9800
C11 H11C 0.9800
C12 H12A 0.9800
C12 H12B 0.9800
C12 H12C 0.9800
C13 H13A 0.9800
C13 H13B 0.9800
C13 H13C 0.9800
C21 H21A 0.9800
C21 H21B 0.9800
C21 H21C 0.9800
C22 H22A 0.9800
C22 H22B 0.9800
C22 H22C 0.9800
C23 H23A 0.9800
C23 H23B 0.9800
C23 H23C 0.9800
C31 H31A 0.9800
C31 H31B 0.9800
C31 H31C 0.9800
C32 H32A 0.9800
C32 H32B 0.9800
C32 H32C 0.9800
C33 H33A 0.9800
C33 H33B 0.9800
C33 H33C 0.9800
C41 H41A 0.9800
C41 H41B 0.9800
C41 H41C 0.9800
C42 H42A 0.9800
C42 H42B 0.9800
C42 H42C 0.9800
C43 H43A 0.9800
C43 H43B 0.9800
C43 H43C 0.9800
C101 C102 1.374(5)
C101 C106 1.385(5)
C102 C103 1.389(5)
C102 H10C 0.9500
C103 C104 1.366(6)
C103 H10E 0.9500
C104 C105 1.374(6)
C104 H10B 0.9500
C105 C106 1.381(5)
C105 H10D 0.9500
C106 H10A 0.9500
C201 C202 1.395(5)
C201 C206 1.397(5)
C202 C203 1.378(5)
C202 H20E 0.9500
C203 C204 1.363(6)
C203 H20D 0.9500
C204 C205 1.365(6)
C204 H20B 0.9500
C205 C206 1.389(5)
C205 H20C 0.9500
C206 H20A 0.9500
